data_7104067
loop_
_publ_author_name
'Wagner Matthias'
'Jan W. Bats'
'Michael Bolte'
'Hans-Wolfram Lerner'
'Gunter Margraf'

_publ_section_title
;
One- and three-dimensional infinite arrays of Cu(I)
centres exhibited by [Cu(NH3)2]Br and [Cu(NH3)Cl] in the solid state.
;
_journal_name_full 'Chemical communications (Cambridge, England)'
_journal_paper_doi 10.1039/b212517j
_journal_year 2003
_chemical_formula_sum 'Cl Cu H3 N'
_chemical_formula_weight 116.02
_chemical_name_systematic
; 
? 
;
_space_group_IT_number 199
_symmetry_cell_setting cubic
_symmetry_space_group_name_Hall 'I 2b 2c 3'
_symmetry_space_group_name_H-M 'I 21 3'
_atom_sites_solution_hydrogens difmap
_atom_sites_solution_primary direct
_atom_sites_solution_secondary difmap
_audit_creation_method SHELXL-97
_cell_angle_alpha 90.00
_cell_angle_beta 90.00
_cell_angle_gamma 90.00
_cell_formula_units_Z 8
_cell_length_a 8.4135(8)
_cell_length_b 8.4135(8)
_cell_length_c 8.4135(8)
_cell_measurement_reflns_used 188
_cell_measurement_temperature 146(2)
_cell_measurement_theta_max 26
_cell_measurement_theta_min 3
_cell_volume 595.57(10)
_computing_cell_refinement 'SMART (Siemens, 1995)'
_computing_data_collection 'SMART (Siemens, 1995)'
_computing_data_reduction 'SAINT (Siemens, 1995)'
_computing_publication_material 'SHELXL-97 (Sheldrick, 1997)'
_computing_structure_refinement 'SHELXL-97 (Sheldrick, 1997)'
_computing_structure_solution 'SHELXS-96 (Sheldrick, 1996)'
_diffrn_ambient_temperature 146(2)
_diffrn_measured_fraction_theta_full 0.980
_diffrn_measured_fraction_theta_max 0.980
_diffrn_measurement_device_type SIEMENS_SMART_CCD
_diffrn_measurement_method \w
_diffrn_radiation_monochromator graphite
_diffrn_radiation_source 'normal-focus sealed tube'
_diffrn_radiation_type MoK\a
_diffrn_radiation_wavelength 0.71073
_diffrn_reflns_av_R_equivalents 0.0720
_diffrn_reflns_av_sigmaI/netI 0.0221
_diffrn_reflns_limit_h_max 13
_diffrn_reflns_limit_h_min -14
_diffrn_reflns_limit_k_max 14
_diffrn_reflns_limit_k_min -13
_diffrn_reflns_limit_l_max 14
_diffrn_reflns_limit_l_min -12
_diffrn_reflns_number 6829
_diffrn_reflns_theta_full 37.10
_diffrn_reflns_theta_max 37.10
_diffrn_reflns_theta_min 3.42
_diffrn_standards_decay_% 0.0
_diffrn_standards_interval_time 600
_diffrn_standards_number 131
_exptl_absorpt_coefficient_mu 7.898
_exptl_absorpt_correction_T_max 0.424
_exptl_absorpt_correction_T_min 0.334
_exptl_absorpt_correction_type 'numerical (SHELXTL, Sheldrick, 1996)'
_exptl_crystal_colour colorless
_exptl_crystal_density_diffrn 2.588
_exptl_crystal_density_method 'not measured'
_exptl_crystal_description block
_exptl_crystal_F_000 448
_exptl_crystal_size_max 0.18
_exptl_crystal_size_mid 0.16
_exptl_crystal_size_min 0.14
_refine_diff_density_max 0.458
_refine_diff_density_min -0.359
_refine_diff_density_rms 0.090
_refine_ls_abs_structure_details 'Flack H D (1983), Acta Cryst. A39, 876-881'
_refine_ls_abs_structure_Flack -0.03(2)
_refine_ls_extinction_coef 0.0172(16)
_refine_ls_extinction_expression Fc^*^=kFc[1+0.001xFc^2^\l^3^/sin(2\q)]^-1/4^
_refine_ls_extinction_method SHELXL
_refine_ls_goodness_of_fit_ref 0.983
_refine_ls_hydrogen_treatment 'H atom parameters refined'
_refine_ls_matrix_type full
_refine_ls_number_parameters 16
_refine_ls_number_reflns 505
_refine_ls_number_restraints 0
_refine_ls_restrained_S_all 0.983
_refine_ls_R_factor_all 0.0217
_refine_ls_R_factor_gt 0.0194
_refine_ls_shift/su_max 0.000
_refine_ls_shift/su_mean 0.000
_refine_ls_structure_factor_coef Fsqd
_refine_ls_weighting_details 'calc w=1/[\s^2^(Fo^2^)+(0.0300P)^2^] where P=(Fo^2^+2Fc^2^)/3'
_refine_ls_weighting_scheme calc
_refine_ls_wR_factor_gt 0.0411
_refine_ls_wR_factor_ref 0.0420
_reflns_number_gt 485
_reflns_number_total 505
_reflns_threshold_expression I>2sigma(I)
_cod_data_source_file b212517j.txt
_cod_data_source_block margraf2
_cod_original_sg_symbol_H-M 'I 213'
_cod_original_formula_sum 'H3 Cl Cu N'
_cod_database_code 7104067

loop_
_symmetry_equiv_pos_as_xyz
'x, y, z'
'-x+1/2, -y, z+1/2'
'-x, y+1/2, -z+1/2'
'x+1/2, -y+1/2, -z'
'z, x, y'
'z+1/2, -x+1/2, -y'
'-z+1/2, -x, y+1/2'
'-z, x+1/2, -y+1/2'
'y, z, x'
'-y, z+1/2, -x+1/2'
'y+1/2, -z+1/2, -x'
'-y+1/2, -z, x+1/2'
'x+1/2, y+1/2, z+1/2'
'-x+1, -y+1/2, z+1'
'-x+1/2, y+1, -z+1'
'x+1, -y+1, -z+1/2'
'z+1/2, x+1/2, y+1/2'
'z+1, -x+1, -y+1/2'
'-z+1, -x+1/2, y+1'
'-z+1/2, x+1, -y+1'
'y+1/2, z+1/2, x+1/2'
'-y+1/2, z+1, -x+1'
'y+1, -z+1, -x+1/2'
'-y+1, -z+1/2, x+1'

loop_
_atom_site_label
_atom_site_type_symbol
_atom_site_fract_x
_atom_site_fract_y
_atom_site_fract_z
_atom_site_U_iso_or_equiv
_atom_site_adp_type
_atom_site_occupancy
_atom_site_symmetry_multiplicity
_atom_site_calc_flag
_atom_site_refinement_flags
_atom_site_disorder_assembly
_atom_site_disorder_group
Cu Cu -0.11817(3) -0.11817(3) -0.11817(3) 0.01736(10) Uani 1 3 d S . .
N N 0.01181(17) 0.01181(17) 0.01181(17) 0.0211(4) Uani 1 3 d S . .
Cl Cl -0.26265(4) -0.26265(4) -0.26265(4) 0.02018(13) Uani 1 3 d S . .
H H 0.075(4) -0.035(5) 0.082(4) 0.036(9) Uiso 1 1 d . . .

loop_
_atom_site_aniso_label
_atom_site_aniso_U_11
_atom_site_aniso_U_22
_atom_site_aniso_U_33
_atom_site_aniso_U_23
_atom_site_aniso_U_13
_atom_site_aniso_U_12
Cu 0.01736(10) 0.01736(10) 0.01736(10) -0.00241(7) -0.00241(7) -0.00241(7)
N 0.0211(4) 0.0211(4) 0.0211(4) -0.0033(5) -0.0033(5) -0.0033(5)
Cl 0.02018(13) 0.02018(13) 0.02018(13) -0.00347(13) -0.00347(13) -0.00347(13)

loop_
_atom_type_symbol
_atom_type_description
_atom_type_scat_dispersion_real
_atom_type_scat_dispersion_imag
_atom_type_scat_source
N N 0.0061 0.0033 'International Tables Vol C Tables 4.2.6.8 and 6.1.1.4'
H H 0.0000 0.0000 'International Tables Vol C Tables 4.2.6.8 and 6.1.1.4'
Cl Cl 0.1484 0.1585 'International Tables Vol C Tables 4.2.6.8 and 6.1.1.4'
Cu Cu 0.3201 1.2651 'International Tables Vol C Tables 4.2.6.8 and 6.1.1.4'

loop_
_geom_angle_atom_site_label_1
_geom_angle_atom_site_label_2
_geom_angle_atom_site_label_3
_geom_angle
_geom_angle_site_symmetry_1
_geom_angle_site_symmetry_3
_geom_angle_publ_flag
N Cu Cl 180.00(11) . . ?
N Cu Cu 92.552(10) . 16_444 ?
Cl Cu Cu 87.448(10) . 16_444 ?
N Cu Cu 92.552(10) . 14_444 ?
Cl Cu Cu 87.448(10) . 14_444 ?
Cu Cu Cu 119.804(2) 16_444 14_444 ?
N Cu Cu 92.552(10) . 15_444 ?
Cl Cu Cu 87.448(10) . 15_444 ?
Cu Cu Cu 119.804(2) 16_444 15_444 ?
Cu Cu Cu 119.803(2) 14_444 15_444 ?
Cu N H 118(3) . . ?

loop_
_geom_bond_atom_site_label_1
_geom_bond_atom_site_label_2
_geom_bond_distance
_geom_bond_site_symmetry_2
_geom_bond_publ_flag
Cu N 1.894(3) . ?
Cu Cl 2.1054(8) . ?
Cu Cu 2.9791(3) 16_444 ?
Cu Cu 2.9791(3) 14_444 ?
Cu Cu 2.9791(3) 15_444 ?
N H 0.88(3) . ?

loop_
_geom_hbond_atom_site_label_D
_geom_hbond_atom_site_label_H
_geom_hbond_atom_site_label_A
_geom_hbond_distance_DH
_geom_hbond_distance_HA
_geom_hbond_distance_DA
_geom_hbond_angle_DHA
_geom_hbond_site_symmetry_A
N H Cl 0.89(4) 2.66(4) 3.528(2) 167(3) 4_545
